data_1512885
loop_
_publ_author_name
'Daniela Belli Dell Amico'
'Claudio Broglia'
'Luca Labella'
'Fabio Marchetti'
'Daniele Mendola'
'Simona Samaritani'

_publ_section_title
;
 Platinum(II) complexes containing unsaturated ligands. Nucleophilic
 substitution versus nucleophilic attack to ligand: a stereochemistry
 driven outcome
;
_journal_name_full
;
Inorganica Chimica Acta
;
_journal_page_first 181
_journal_page_last 188
_journal_paper_doi 10.1016/j.ica.2012.10.038
_journal_volume 395
_journal_year 2013
_chemical_formula_moiety 'C22 H26 Cl2 N P Pt, C2 H4 Cl2'
_chemical_formula_sum 'C24 H30 Cl4 N P Pt'
_chemical_formula_weight 700.35
_chemical_name_systematic
;
trans-Dichloro-(triphenylphosphine)-(diethylamine)-platinum(ii)
 dichloroethane solvate
;
_space_group_IT_number 2
_symmetry_cell_setting triclinic
_symmetry_space_group_name_Hall '-P 1'
_symmetry_space_group_name_H-M 'P -1'
_atom_sites_solution_hydrogens geom
_atom_sites_solution_primary direct
_atom_sites_solution_secondary difmap
_cell_angle_alpha 99.9300(10)
_cell_angle_beta 101.1800(10)
_cell_angle_gamma 100.4430(10)
_cell_formula_units_Z 2
_cell_length_a 9.35450(10)
_cell_length_b 9.5028(2)
_cell_length_c 16.6356(3)
_cell_measurement_reflns_used 9903
_cell_measurement_temperature 296(2)
_cell_measurement_theta_max 26.94
_cell_measurement_theta_min 2.28
_cell_volume 1393.29(4)
_computing_cell_refinement 'Bruker SAINT'
_computing_data_collection 'Bruker APEX2'
_computing_data_reduction 'Bruker SAINT'
_computing_molecular_graphics 'Bruker SHELXTL'
_computing_publication_material 'WINGX-1.64 (Farrugia, 2001)'
_computing_structure_refinement 'SHELXL-97 (Sheldrick, 2008)'
_computing_structure_solution 'SHELXS-97 (Sheldrick, 2008)'
_diffrn_ambient_temperature 296(2)
_diffrn_measured_fraction_theta_full 0.990
_diffrn_measured_fraction_theta_max 0.990
_diffrn_measurement_device_type 'Bruker APEX-II CCD'
_diffrn_measurement_method '\f and \w scans'
_diffrn_radiation_monochromator graphite
_diffrn_radiation_source 'sealed tube'
_diffrn_radiation_type MoK\a
_diffrn_radiation_wavelength 0.71073
_diffrn_reflns_av_R_equivalents 0.0225
_diffrn_reflns_av_sigmaI/netI 0.0208
_diffrn_reflns_limit_h_max 11
_diffrn_reflns_limit_h_min -11
_diffrn_reflns_limit_k_max 11
_diffrn_reflns_limit_k_min -12
_diffrn_reflns_limit_l_max 21
_diffrn_reflns_limit_l_min -21
_diffrn_reflns_number 22017
_diffrn_reflns_theta_full 27.01
_diffrn_reflns_theta_max 27.01
_diffrn_reflns_theta_min 1.28
_exptl_absorpt_coefficient_mu 5.489
_exptl_absorpt_correction_T_max 0.3781
_exptl_absorpt_correction_T_min 0.2569
_exptl_absorpt_correction_type multi-scan
_exptl_absorpt_process_details SADABS-2008
_exptl_crystal_colour white
_exptl_crystal_density_diffrn 1.669
_exptl_crystal_density_method 'not measured'
_exptl_crystal_description prism
_exptl_crystal_F_000 684
_exptl_crystal_size_max 0.34
_exptl_crystal_size_mid 0.25
_exptl_crystal_size_min 0.22
_refine_diff_density_max 1.307
_refine_diff_density_min -0.850
_refine_diff_density_rms 0.156
_refine_ls_extinction_method none
_refine_ls_goodness_of_fit_ref 1.075
_refine_ls_hydrogen_treatment constr
_refine_ls_matrix_type full
_refine_ls_number_parameters 259
_refine_ls_number_reflns 6023
_refine_ls_number_restraints 0
_refine_ls_restrained_S_all 1.075
_refine_ls_R_factor_all 0.0326
_refine_ls_R_factor_gt 0.0269
_refine_ls_shift/su_max 0.947
_refine_ls_shift/su_mean 0.061
_refine_ls_structure_factor_coef Fsqd
_refine_ls_weighting_details 'calc w=1/[\s^2^(Fo^2^)+(0.0555P)^2^+1.5485P] where P=(Fo^2^+2Fc^2^)/3'
_refine_ls_weighting_scheme calc
_refine_ls_wR_factor_gt 0.0785
_refine_ls_wR_factor_ref 0.0892
_reflns_number_gt 5422
_reflns_number_total 6023
_reflns_threshold_expression >2\s(I)
_cod_data_source_file ICA-2013-395-181-188-2.cif
_cod_data_source_block plamfos_0m
_cod_depositor_comments
;
The following automatic conversions were performed:

'_symmetry_cell_setting' value 'Triclinic' changed to 'triclinic'
according to the built-in table from CIF Core dictionary named
'cif_core.dic' version 2.4.1 from 2010-06-29.

Automatic conversion script
Id: cif_fix_values 1891 2012-01-12 08:04:46Z andrius 
;
_cod_original_sg_symbol_Hall '-P 1 '
_cod_original_sg_symbol_H-M 'P-1   '
_cod_database_code 1512885

loop_
_symmetry_equiv_pos_as_xyz
'x, y, z'
'-x, -y, -z'

loop_
_atom_site_label
_atom_site_type_symbol
_atom_site_fract_x
_atom_site_fract_y
_atom_site_fract_z
_atom_site_U_iso_or_equiv
_atom_site_adp_type
_atom_site_occupancy
_atom_site_symmetry_multiplicity
_atom_site_calc_flag
_atom_site_refinement_flags
_atom_site_disorder_assembly
_atom_site_disorder_group
Pt Pt 0.141855(18) 0.150710(18) 0.202278(10) 0.04024(8) Uani 1 1 d . . .
Cl1 Cl -0.05334(17) -0.03525(18) 0.12148(8) 0.0671(4) Uani 1 1 d . . .
Cl2 Cl 0.33816(14) 0.34168(14) 0.27134(9) 0.0519(3) Uani 1 1 d . . .
N N 0.1834(5) 0.1959(5) 0.0866(3) 0.0542(10) Uani 1 1 d . . .
H H 0.1169 0.1248 0.0459 0.065 Uiso 1 1 calc R . .
C1 C 0.3313(8) 0.1812(9) 0.0735(4) 0.081(2) Uani 1 1 d . . .
H1A H 0.4074 0.2545 0.1156 0.097 Uiso 1 1 calc R . .
H1B H 0.3392 0.2001 0.0189 0.097 Uiso 1 1 calc R . .
C2 C 0.3599(10) 0.0336(11) 0.0783(6) 0.101(3) Uani 1 1 d . . .
H2A H 0.4595 0.0314 0.0723 0.151 Uiso 1 1 calc R . .
H2B H 0.2894 -0.0388 0.0341 0.151 Uiso 1 1 calc R . .
H2C H 0.3491 0.0130 0.1316 0.151 Uiso 1 1 calc R . .
C3 C 0.1488(10) 0.3361(8) 0.0705(5) 0.082(2) Uani 1 1 d . . .
H3A H 0.1667 0.3474 0.0162 0.099 Uiso 1 1 calc R . .
H3B H 0.2166 0.4161 0.1125 0.099 Uiso 1 1 calc R . .
C4 C -0.0056(12) 0.3472(11) 0.0715(7) 0.113(3) Uani 1 1 d . . .
H4A H -0.0190 0.4416 0.0627 0.170 Uiso 1 1 calc R . .
H4B H -0.0249 0.3351 0.1248 0.170 Uiso 1 1 calc R . .
H4C H -0.0736 0.2721 0.0277 0.170 Uiso 1 1 calc R . .
P P 0.09038(12) 0.09301(13) 0.31993(7) 0.0368(2) Uani 1 1 d . . .
C1P C 0.1435(5) -0.0756(5) 0.3392(3) 0.0430(10) Uani 1 1 d . . .
C2P C 0.1564(7) -0.1791(7) 0.2738(4) 0.0631(14) Uani 1 1 d . . .
H2P H 0.1410 -0.1618 0.2198 0.076 Uiso 1 1 calc R . .
C3P C 0.1927(9) -0.3102(7) 0.2884(5) 0.081(2) Uani 1 1 d . . .
H3P H 0.2004 -0.3801 0.2438 0.097 Uiso 1 1 calc R . .
C4P C 0.2169(7) -0.3370(7) 0.3675(5) 0.0703(17) Uani 1 1 d . . .
H4P H 0.2383 -0.4256 0.3767 0.084 Uiso 1 1 calc R . .
C5P C 0.2093(8) -0.2330(8) 0.4324(5) 0.0750(18) Uani 1 1 d . . .
H5P H 0.2301 -0.2488 0.4866 0.090 Uiso 1 1 calc R . .
C6P C 0.1713(8) -0.1038(7) 0.4190(4) 0.0633(15) Uani 1 1 d . . .
H6P H 0.1643 -0.0348 0.4642 0.076 Uiso 1 1 calc R . .
C7P C -0.1087(5) 0.0679(5) 0.3167(3) 0.0407(9) Uani 1 1 d . . .
C8P C -0.1836(6) -0.0367(6) 0.3517(3) 0.0544(12) Uani 1 1 d . . .
H8P H -0.1331 -0.1005 0.3757 0.065 Uiso 1 1 calc R . .
C9P C -0.3323(7) -0.0465(9) 0.3512(5) 0.0769(19) Uani 1 1 d . . .
H9P H -0.3821 -0.1176 0.3742 0.092 Uiso 1 1 calc R . .
C10P C -0.4080(7) 0.0488(9) 0.3165(4) 0.077(2) Uani 1 1 d . . .
H10P H -0.5084 0.0425 0.3164 0.092 Uiso 1 1 calc R . .
C11P C -0.3338(7) 0.1526(9) 0.2823(4) 0.0765(19) Uani 1 1 d . . .
H11P H -0.3840 0.2174 0.2592 0.092 Uiso 1 1 calc R . .
C12P C -0.1850(6) 0.1617(7) 0.2820(4) 0.0603(13) Uani 1 1 d . . .
H12P H -0.1360 0.2319 0.2581 0.072 Uiso 1 1 calc R . .
C13P C 0.1774(5) 0.2253(5) 0.4184(3) 0.0404(9) Uani 1 1 d . . .
C14P C 0.0950(6) 0.3036(6) 0.4615(4) 0.0569(13) Uani 1 1 d . . .
H14P H -0.0076 0.2880 0.4408 0.068 Uiso 1 1 calc R . .
C15P C 0.1636(8) 0.4055(7) 0.5357(4) 0.0734(18) Uani 1 1 d . . .
H15P H 0.1066 0.4577 0.5640 0.088 Uiso 1 1 calc R . .
C16P C 0.3114(8) 0.4295(7) 0.5670(4) 0.0683(16) Uani 1 1 d . . .
H16P H 0.3560 0.4971 0.6170 0.082 Uiso 1 1 calc R . .
C17P C 0.3973(7) 0.3538(8) 0.5249(4) 0.0728(18) Uani 1 1 d . . .
H17P H 0.4999 0.3708 0.5462 0.087 Uiso 1 1 calc R . .
C18P C 0.3297(6) 0.2527(7) 0.4508(4) 0.0616(14) Uani 1 1 d . . .
H18P H 0.3878 0.2023 0.4223 0.074 Uiso 1 1 calc R . .
Cl3A Cl 0.4388(6) 0.6720(7) 0.0802(4) 0.1693(14) Uiso 0.739(6) 1 d PG A 1
C5A C 0.5775(16) 0.6639(17) 0.1692(4) 0.257(9) Uiso 0.739(6) 1 d PG A 1
H5AA H 0.6450 0.7591 0.1916 0.308 Uiso 0.739(6) 1 calc PR A 1
H5AB H 0.5300 0.6364 0.2129 0.308 Uiso 0.739(6) 1 calc PR A 1
Cl4A Cl 0.8015(6) 0.5440(7) 0.2305(4) 0.1693(14) Uiso 0.739(6) 1 d PG A 1
C6A C 0.6628(16) 0.5521(17) 0.1415(5) 0.257(9) Uiso 0.739(6) 1 d PG A 1
H6AA H 0.7103 0.5796 0.0978 0.308 Uiso 0.739(6) 1 calc PR A 1
H6AB H 0.5954 0.4569 0.1191 0.308 Uiso 0.739(6) 1 calc PR A 1
Cl3B Cl 0.4149(18) 0.728(2) 0.1197(13) 0.1693(14) Uiso 0.261(6) 1 d PG A 2
C5B C 0.523(4) 0.593(4) 0.1034(19) 0.257(9) Uiso 0.261(6) 1 d PG A 2
H5BA H 0.4596 0.4955 0.0905 0.308 Uiso 0.261(6) 1 calc PR A 2
H5BB H 0.5692 0.6043 0.0567 0.308 Uiso 0.261(6) 1 calc PR A 2
Cl4B Cl 0.7504(19) 0.4780(19) 0.1660(17) 0.1693(14) Uiso 0.261(6) 1 d PG A 2
C6B C 0.642(5) 0.613(5) 0.1823(11) 0.257(9) Uiso 0.261(6) 1 d PG A 2
H6BA H 0.5961 0.6020 0.2290 0.308 Uiso 0.261(6) 1 calc PR A 2
H6BB H 0.7057 0.7107 0.1952 0.308 Uiso 0.261(6) 1 calc PR A 2

loop_
_atom_site_aniso_label
_atom_site_aniso_U_11
_atom_site_aniso_U_22
_atom_site_aniso_U_33
_atom_site_aniso_U_23
_atom_site_aniso_U_13
_atom_site_aniso_U_12
Pt 0.04265(11) 0.04456(11) 0.03010(10) 0.00611(7) 0.00746(7) 0.00391(7)
Cl1 0.0692(8) 0.0747(9) 0.0371(6) 0.0060(6) 0.0029(6) -0.0195(7)
Cl2 0.0502(6) 0.0491(6) 0.0468(6) 0.0020(5) 0.0078(5) -0.0016(5)
N 0.064(3) 0.057(3) 0.035(2) 0.0076(18) 0.0140(19) -0.003(2)
C1 0.071(4) 0.110(6) 0.054(4) 0.004(4) 0.031(3) -0.003(4)
C2 0.087(5) 0.135(8) 0.081(5) 0.000(5) 0.034(4) 0.034(5)
C3 0.117(6) 0.070(4) 0.058(4) 0.029(3) 0.022(4) 0.002(4)
C4 0.132(8) 0.115(7) 0.120(8) 0.064(6) 0.036(6) 0.054(6)
P 0.0369(5) 0.0428(6) 0.0309(5) 0.0067(4) 0.0077(4) 0.0107(4)
C1P 0.040(2) 0.047(2) 0.044(2) 0.011(2) 0.0097(19) 0.0144(19)
C2P 0.080(4) 0.059(3) 0.048(3) 0.002(2) 0.007(3) 0.027(3)
C3P 0.101(5) 0.056(4) 0.079(5) -0.005(3) 0.009(4) 0.032(4)
C4P 0.074(4) 0.056(3) 0.083(5) 0.015(3) 0.008(3) 0.028(3)
C5P 0.099(5) 0.077(4) 0.069(4) 0.034(3) 0.023(4) 0.047(4)
C6P 0.091(4) 0.067(3) 0.047(3) 0.019(3) 0.026(3) 0.038(3)
C7P 0.036(2) 0.049(2) 0.033(2) 0.0043(18) 0.0059(17) 0.0090(18)
C8P 0.050(3) 0.065(3) 0.049(3) 0.013(2) 0.014(2) 0.009(2)
C9P 0.052(3) 0.103(5) 0.070(4) 0.015(4) 0.024(3) -0.002(3)
C10P 0.043(3) 0.111(6) 0.068(4) -0.006(4) 0.015(3) 0.017(3)
C11P 0.055(3) 0.103(5) 0.072(4) 0.008(4) 0.003(3) 0.040(4)
C12P 0.051(3) 0.068(3) 0.063(3) 0.015(3) 0.008(2) 0.020(3)
C13P 0.042(2) 0.046(2) 0.030(2) 0.0068(18) 0.0051(17) 0.0077(18)
C14P 0.050(3) 0.059(3) 0.051(3) -0.008(2) 0.006(2) 0.011(2)
C15P 0.079(4) 0.071(4) 0.057(4) -0.016(3) 0.010(3) 0.020(3)
C16P 0.075(4) 0.065(4) 0.045(3) -0.006(3) -0.001(3) -0.001(3)
C17P 0.047(3) 0.100(5) 0.052(3) 0.003(3) -0.006(2) -0.004(3)
C18P 0.046(3) 0.084(4) 0.047(3) -0.002(3) 0.006(2) 0.016(3)

loop_
_atom_type_symbol
_atom_type_description
_atom_type_scat_dispersion_real
_atom_type_scat_dispersion_imag
_atom_type_scat_source
C C 0.0033 0.0016 'International Tables Vol C Tables 4.2.6.8 and 6.1.1.4'
H H 0.0000 0.0000 'International Tables Vol C Tables 4.2.6.8 and 6.1.1.4'
N N 0.0061 0.0033 'International Tables Vol C Tables 4.2.6.8 and 6.1.1.4'
P P 0.1023 0.0942 'International Tables Vol C Tables 4.2.6.8 and 6.1.1.4'
Cl Cl 0.1484 0.1585 'International Tables Vol C Tables 4.2.6.8 and 6.1.1.4'
Pt Pt -1.7033 8.3905 'International Tables Vol C Tables 4.2.6.8 and 6.1.1.4'

loop_
_geom_angle_atom_site_label_1
_geom_angle_atom_site_label_2
_geom_angle_atom_site_label_3
_geom_angle
N Pt P 177.15(12)
N Pt Cl2 88.51(13)
P Pt Cl2 94.29(5)
N Pt Cl1 86.30(13)
P Pt Cl1 90.90(5)
Cl2 Pt Cl1 174.77(5)
C1 N C3 112.0(5)
C1 N Pt 114.6(4)
C3 N Pt 113.4(4)
C1 N H 105.3
C3 N H 105.3
Pt N H 105.3
N C1 C2 112.8(6)
N C1 H1A 109.0
C2 C1 H1A 109.0
N C1 H1B 109.1
C2 C1 H1B 109.1
H1A C1 H1B 107.8
C1 C2 H2A 109.5
C1 C2 H2B 109.4
H2A C2 H2B 109.5
C1 C2 H2C 109.5
H2A C2 H2C 109.5
H2B C2 H2C 109.5
N C3 C4 114.0(6)
N C3 H3A 108.8
C4 C3 H3A 108.8
N C3 H3B 108.7
C4 C3 H3B 108.7
H3A C3 H3B 107.6
C3 C4 H4A 109.5
C3 C4 H4B 109.5
H4A C4 H4B 109.5
C3 C4 H4C 109.5
H4A C4 H4C 109.5
H4B C4 H4C 109.5
C1P P C7P 106.8(2)
C1P P C13P 103.7(2)
C7P P C13P 103.3(2)
C1P P Pt 112.95(16)
C7P P Pt 111.49(15)
C13P P Pt 117.59(15)
C2P C1P C6P 118.2(5)
C2P C1P P 120.2(4)
C6P C1P P 121.6(4)
C1P C2P C3P 120.1(6)
C1P C2P H2P 120.0
C3P C2P H2P 119.9
C4P C3P C2P 120.7(6)
C4P C3P H3P 119.7
C2P C3P H3P 119.6
C5P C4P C3P 119.2(6)
C5P C4P H4P 120.5
C3P C4P H4P 120.4
C4P C5P C6P 120.9(6)
C4P C5P H5P 119.5
C6P C5P H5P 119.5
C5P C6P C1P 120.9(6)
C5P C6P H6P 119.6
C1P C6P H6P 119.6
C12P C7P C8P 119.0(5)
C12P C7P P 118.3(4)
C8P C7P P 122.6(4)
C9P C8P C7P 120.3(6)
C9P C8P H8P 119.8
C7P C8P H8P 119.8
C8P C9P C10P 120.3(6)
C8P C9P H9P 119.9
C10P C9P H9P 119.9
C11P C10P C9P 119.4(6)
C11P C10P H10P 120.3
C9P C10P H10P 120.3
C10P C11P C12P 120.4(6)
C10P C11P H11P 119.8
C12P C11P H11P 119.8
C7P C12P C11P 120.5(6)
C7P C12P H12P 119.7
C11P C12P H12P 119.7
C18P C13P C14P 118.0(5)
C18P C13P P 120.5(4)
C14P C13P P 121.5(4)
C13P C14P C15P 120.7(5)
C13P C14P H14P 119.7
C15P C14P H14P 119.7
C16P C15P C14P 120.7(6)
C16P C15P H15P 119.7
C14P C15P H15P 119.7
C15P C16P C17P 120.1(6)
C15P C16P H16P 119.9
C17P C16P H16P 120.0
C16P C17P C18P 119.5(5)
C16P C17P H17P 120.3
C18P C17P H17P 120.2
C13P C18P C17P 121.1(5)
C13P C18P H18P 119.5
C17P C18P H18P 119.4
C6A C5A Cl3A 108.3
C6A C5A H5AA 110.0
Cl3A C5A H5AA 110.0
C6A C5A H5AB 110.0
Cl3A C5A H5AB 110.0
H5AA C5A H5AB 108.4
C5A C6A Cl4A 108.3
C5A C6A H6AA 110.0
Cl4A C6A H6AA 110.0
C5A C6A H6AB 110.0
Cl4A C6A H6AB 110.0
H6AA C6A H6AB 108.4
C6B C5B Cl3B 108.3
C6B C5B H5BA 110.0
Cl3B C5B H5BA 110.0
C6B C5B H5BB 110.0
Cl3B C5B H5BB 110.0
H5BA C5B H5BB 108.4
C5B C6B Cl4B 108.3
C5B C6B H6BA 110.0
Cl4B C6B H6BA 110.0
C5B C6B H6BB 110.0
Cl4B C6B H6BB 110.0
H6BA C6B H6BB 108.4

loop_
_geom_bond_atom_site_label_1
_geom_bond_atom_site_label_2
_geom_bond_distance
Pt N 2.134(4)
Pt P 2.2368(11)
Pt Cl2 2.2891(12)
Pt Cl1 2.3071(13)
N C1 1.468(8)
N C3 1.483(9)
N H 0.9100
C1 C2 1.487(12)
C1 H1A 0.9700
C1 H1B 0.9700
C2 H2A 0.9600
C2 H2B 0.9600
C2 H2C 0.9600
C3 C4 1.470(12)
C3 H3A 0.9700
C3 H3B 0.9700
C4 H4A 0.9600
C4 H4B 0.9600
C4 H4C 0.9600
P C1P 1.823(5)
P C7P 1.823(4)
P C13P 1.824(5)
C1P C2P 1.375(7)
C1P C6P 1.384(7)
C2P C3P 1.397(9)
C2P H2P 0.9300
C3P C4P 1.368(10)
C3P H3P 0.9300
C4P C5P 1.353(10)
C4P H4P 0.9300
C5P C6P 1.381(8)
C5P H5P 0.9300
C6P H6P 0.9300
C7P C12P 1.373(7)
C7P C8P 1.387(7)
C8P C9P 1.375(8)
C8P H8P 0.9300
C9P C10P 1.381(11)
C9P H9P 0.9300
C10P C11P 1.370(11)
C10P H10P 0.9300
C11P C12P 1.380(8)
C11P H11P 0.9300
C12P H12P 0.9300
C13P C18P 1.381(7)
C13P C14P 1.379(7)
C14P C15P 1.388(8)
C14P H14P 0.9300
C15P C16P 1.342(9)
C15P H15P 0.9300
C16P C17P 1.381(10)
C16P H16P 0.9300
C17P C18P 1.383(8)
C17P H17P 0.9300
C18P H18P 0.9300
Cl3A C5A 1.7920
C5A C6A 1.5036
C5A H5AA 0.9700
C5A H5AB 0.9700
Cl4A C6A 1.7920
C6A H6AA 0.9700
C6A H6AB 0.9700
Cl3B C5B 1.7920
C5B C6B 1.5036
C5B H5BA 0.9700
C5B H5BB 0.9700
Cl4B C6B 1.7920
C6B H6BA 0.9700
C6B H6BB 0.9700
